data_4075161
loop_
_publ_author_name
'Herrmann, Wolfgang A.'
'Sch\"utz, Jan'
'Frey, Guido D.'
'Herdtweck, Eberhardt'

_publ_section_title
;
 N-Heterocyclic Carbenes:&#x00A0; Synthesis, Structures, and Electronic
 Ligand Properties&#x2020;,&#x2021;
;
_journal_issue 10
_journal_name_full Organometallics
_journal_page_first 2437
_journal_paper_doi 10.1021/om0600801
_journal_volume 25
_journal_year 2006
_chemical_formula_moiety 'C13 H20 I N2 Rh, C H2 Cl2'
_chemical_formula_sum 'C14 H22 Cl2 I N2 Rh'
_chemical_formula_weight 519.05
_chemical_name_systematic ?
_space_group_IT_number 14
_symmetry_cell_setting monoclinic
_symmetry_Int_Tables_number 14
_symmetry_space_group_name_Hall '-P 2ybc'
_symmetry_space_group_name_H-M 'P 1 21/c 1'
_atom_sites_solution_hydrogens geom
_atom_sites_solution_primary direct
_atom_sites_solution_secondary difmap
_cell_angle_alpha 90
_cell_angle_beta 116.8930(4)
_cell_angle_gamma 90
_cell_formula_units_Z 8
_cell_length_a 24.9166(2)
_cell_length_b 7.1008(1)
_cell_length_c 22.5135(2)
_cell_measurement_reflns_used 7089
_cell_measurement_temperature 123(1)
_cell_measurement_theta_max 25.37
_cell_measurement_theta_min 1.81
_cell_volume 3552.49(7)
_computing_cell_refinement 'DENZO (Nonius, 2001b)'
_computing_data_collection 'Kappa-CCD Control Software (Nonius, 2001a)'
_computing_data_reduction 'DENZO (Nonius, 2001b)'
_computing_molecular_graphics 'PLATON (Spek, 2001)'
_computing_publication_material 'PLATON (Spek, 2001)'
_computing_structure_refinement 'SHELXL97 (Sheldrick, 1998)'
_computing_structure_solution 'SIR92 (Altomare, 1994)'
_diffrn_ambient_temperature 123(1)
_diffrn_detector ' CCD plate '
_diffrn_detector_area_resol_mean 18
_diffrn_measured_fraction_theta_full 0.998
_diffrn_measured_fraction_theta_max 0.998
_diffrn_measurement_device ' \k-geometry diffractometer '
_diffrn_measurement_device_type ' Nonius \k-CCD diffractometer'
_diffrn_measurement_method ' phi- and omega-rotation '
_diffrn_radiation_monochromator graphite
_diffrn_radiation_source 'NONIUS FR 591 rotating anode'
_diffrn_radiation_type 'Mo K\a'
_diffrn_radiation_wavelength 0.71073
_diffrn_reflns_av_R_equivalents 0.070
_diffrn_reflns_av_sigmaI/netI 0.0299
_diffrn_reflns_limit_h_max 29
_diffrn_reflns_limit_h_min -29
_diffrn_reflns_limit_k_max 8
_diffrn_reflns_limit_k_min -8
_diffrn_reflns_limit_l_max 27
_diffrn_reflns_limit_l_min -27
_diffrn_reflns_number 65917
_diffrn_reflns_theta_full 25.37
_diffrn_reflns_theta_max 25.37
_diffrn_reflns_theta_min 1.81
_diffrn_standards_decay_% 0
_exptl_absorpt_coefficient_mu 2.993
_exptl_absorpt_correction_T_max 0.863
_exptl_absorpt_correction_T_min 0.302
_exptl_absorpt_correction_type multi-scan
_exptl_absorpt_process_details '(applied during the scaling procedure; Nonius, 2001b)'
_exptl_crystal_colour yellow
_exptl_crystal_density_diffrn 1.941
_exptl_crystal_density_meas ?
_exptl_crystal_density_method none
_exptl_crystal_description needle
_exptl_crystal_F_000 2016
_exptl_crystal_size_max 0.46
_exptl_crystal_size_mid 0.05
_exptl_crystal_size_min 0.05
_refine_diff_density_max 0.665
_refine_diff_density_min -0.841
_refine_diff_density_rms 0.124
_refine_ls_extinction_method none
_refine_ls_goodness_of_fit_ref 1.273
_refine_ls_hydrogen_treatment constr
_refine_ls_matrix_type full
_refine_ls_number_parameters 365
_refine_ls_number_reflns 6529
_refine_ls_number_restraints 0
_refine_ls_restrained_S_all 1.273
_refine_ls_R_factor_all 0.0495
_refine_ls_R_factor_gt 0.0422
_refine_ls_shift/su_max 0.001
_refine_ls_shift/su_mean 0.000
_refine_ls_structure_factor_coef Fsqd
_refine_ls_weighting_details 'w=1/[\s^2^(Fo^2^)+(Fo^2^)+(0.0000P)^2^+13.9193P] where P=(Fo^2^+2Fc^2^)/3'
_refine_ls_weighting_scheme sigma
_refine_ls_wR_factor_gt 0.0605
_refine_ls_wR_factor_ref 0.0621
_reflns_number_gt 5968
_reflns_number_total 6529
_reflns_threshold_expression I>2\s(I)
_cod_data_source_file om0600801si20060125_122734.cif
_cod_data_source_block JSCA-4255-123
_cod_depositor_comments
;
The following automatic conversions were performed:

'_symmetry_cell_setting' value 'Monoclinic' changed to 'monoclinic'
according to /home/saulius/struct/CIF-dictionaries/cif_core.dic
dictionary named 'cif_core.dic' version 2.4.1 from 2010-06-29.

Automatic conversion script
Id: cif_fix_values 1715 2011-07-08 13:25:40Z adriana 

The following automatic conversions were performed:

'_exptl_crystal_density_meas' value 'none' was changed to '?' - the
value is perceived as not measured.

Automatic conversion script
Id: cif_fix_values 3008 2015-01-20 13:52:24Z robertas 
;
_cod_original_sg_symbol_H-M 'P 21/c'
_cod_database_code 4075161

loop_
_symmetry_equiv_pos_as_xyz
x,y,z
-x,1/2+y,1/2-z
-x,-y,-z
x,1/2-y,1/2+z

loop_
_atom_site_aniso_label
_atom_site_aniso_U_11
_atom_site_aniso_U_22
_atom_site_aniso_U_33
_atom_site_aniso_U_23
_atom_site_aniso_U_13
_atom_site_aniso_U_12
I1 0.0136(2) 0.0175(2) 0.0222(2) 0.0046(1) 0.0063(1) 0.0002(1)
Rh1 0.0135(2) 0.0098(2) 0.0136(2) 0.0022(2) 0.0077(2) 0.0005(2)
N1 0.013(2) 0.015(2) 0.013(2) -0.0023(17) 0.0075(17) -0.0045(17)
N2 0.016(2) 0.016(2) 0.018(2) 0.0045(18) 0.0100(19) -0.0030(17)
C1 0.014(2) 0.010(2) 0.016(2) 0.0026(19) 0.008(2) 0.0021(19)
C2 0.020(3) 0.013(3) 0.020(3) -0.001(2) 0.009(2) 0.000(2)
C3 0.015(3) 0.012(2) 0.021(3) 0.004(2) 0.004(2) -0.001(2)
C4 0.026(3) 0.020(3) 0.023(3) -0.006(2) 0.014(2) -0.010(2)
C5 0.028(3) 0.027(3) 0.024(3) 0.001(2) 0.019(3) -0.004(2)
C6 0.016(3) 0.015(3) 0.026(3) 0.008(2) 0.010(2) 0.005(2)
C7 0.015(3) 0.020(3) 0.016(2) 0.006(2) 0.008(2) 0.009(2)
C8 0.017(3) 0.020(3) 0.020(3) 0.003(2) 0.004(2) 0.003(2)
C9 0.017(3) 0.013(2) 0.028(3) 0.002(2) 0.009(2) -0.002(2)
C10 0.013(3) 0.014(2) 0.025(3) 0.009(2) 0.011(2) 0.002(2)
C11 0.017(3) 0.020(3) 0.016(3) 0.005(2) 0.010(2) -0.003(2)
C12 0.023(3) 0.023(3) 0.020(3) -0.001(2) 0.013(2) 0.000(2)
C13 0.024(3) 0.016(3) 0.034(3) 0.000(2) 0.019(3) 0.006(2)
I2 0.0155(2) 0.0158(2) 0.0220(2) 0.0020(1) 0.0071(1) 0.0016(1)
Rh2 0.0128(2) 0.0124(2) 0.0139(2) 0.0014(2) 0.0069(2) -0.0007(2)
N3 0.016(2) 0.016(2) 0.018(2) 0.0044(17) 0.0093(18) -0.0006(17)
N4 0.015(2) 0.022(2) 0.024(2) 0.0088(19) 0.0123(19) 0.0024(18)
C21 0.011(2) 0.017(3) 0.013(2) 0.004(2) 0.004(2) 0.001(2)
C22 0.011(2) 0.017(3) 0.018(3) 0.003(2) 0.003(2) 0.000(2)
C23 0.016(3) 0.017(3) 0.028(3) 0.006(2) 0.009(2) -0.002(2)
C24 0.028(3) 0.019(3) 0.023(3) -0.004(2) 0.016(3) 0.001(2)
C25 0.030(3) 0.034(3) 0.030(3) 0.010(3) 0.023(3) 0.004(3)
C26 0.012(3) 0.020(3) 0.024(3) 0.006(2) 0.008(2) 0.005(2)
C27 0.012(3) 0.027(3) 0.023(3) 0.005(2) 0.008(2) 0.009(2)
C28 0.016(3) 0.037(3) 0.019(3) -0.003(2) 0.004(2) -0.001(2)
C29 0.022(3) 0.029(3) 0.023(3) -0.010(2) 0.010(2) -0.011(2)
C30 0.020(3) 0.018(3) 0.024(3) 0.002(2) 0.015(2) -0.003(2)
C31 0.016(3) 0.023(3) 0.015(2) 0.004(2) 0.011(2) -0.004(2)
C32 0.023(3) 0.025(3) 0.019(3) 0.001(2) 0.013(2) 0.000(2)
C33 0.021(3) 0.020(3) 0.030(3) -0.001(2) 0.015(2) 0.002(2)
Cl1 0.0352(9) 0.0559(10) 0.0294(8) 0.0040(7) 0.0163(7) -0.0162(7)
Cl2 0.0462(10) 0.0351(8) 0.0335(8) 0.0115(7) 0.0118(8) -0.0006(7)
C41 0.031(3) 0.031(3) 0.031(3) 0.001(3) 0.021(3) -0.002(3)
Cl3 0.0328(8) 0.0354(8) 0.0434(9) 0.0147(7) 0.0147(7) 0.0084(7)
Cl4 0.0389(9) 0.0657(11) 0.0407(9) -0.0047(8) 0.0198(8) -0.0262(8)
C51 0.025(3) 0.029(3) 0.022(3) 0.005(2) 0.012(2) 0.003(2)

loop_
_atom_site_label
_atom_site_type_symbol
_atom_site_thermal_displace_type
_atom_site_fract_x
_atom_site_fract_y
_atom_site_fract_z
_atom_site_occupancy
_atom_site_U_iso_or_equiv
_atom_site_calc_flag
_atom_site_refinement_flags
I1 I Uani 0.29532(1) 0.83628(4) 0.28190(2) 1.000 0.0185(1) . .
Rh1 Rh Uani 0.40586(2) 0.69702(5) 0.35429(2) 1.000 0.0117(1) . .
N1 N Uani 0.35540(17) 0.5579(5) 0.44494(18) 1.000 0.0131(12) . .
N2 N Uani 0.32572(17) 0.4122(5) 0.45770(19) 1.000 0.0158(12) . .
C1 C Uani 0.3679(2) 0.5162(6) 0.3945(2) 1.000 0.0129(12) . .
C2 C Uani 0.3449(2) 0.3314(7) 0.3748(2) 1.000 0.0177(17) . .
C3 C Uani 0.3195(2) 0.2750(7) 0.4146(2) 1.000 0.0176(16) . .
C4 C Uani 0.3686(2) 0.7319(7) 0.4835(3) 1.000 0.0219(17) . .
C5 C Uani 0.3055(2) 0.4212(7) 0.5089(3) 1.000 0.0236(17) . .
C6 C Uani 0.4803(2) 0.5139(7) 0.3855(2) 1.000 0.0188(17) . .
C7 C Uani 0.4948(2) 0.6596(7) 0.4322(2) 1.000 0.0166(16) . .
C8 C Uani 0.5369(2) 0.8220(7) 0.4385(2) 1.000 0.0207(17) . .
C9 C Uani 0.5022(2) 0.9948(7) 0.3997(3) 1.000 0.0198(16) . .
C10 C Uani 0.4484(2) 0.9466(7) 0.3350(2) 1.000 0.0164(16) . .
C11 C Uani 0.4453(2) 0.8098(7) 0.2903(2) 1.000 0.0167(17) . .
C12 C Uani 0.4967(2) 0.6882(7) 0.2959(2) 1.000 0.0208(17) . .
C13 C Uani 0.5008(2) 0.5000(7) 0.3317(3) 1.000 0.0224(17) . .
I2 I Uani 0.20362(1) -0.05981(4) 0.45697(2) 1.000 0.0183(1) . .
Rh2 Rh Uani 0.09902(2) 0.12870(5) 0.39274(2) 1.000 0.0127(1) . .
N3 N Uani 0.14649(17) 0.2118(5) 0.29345(19) 1.000 0.0161(12) . .
N4 N Uani 0.17729(18) 0.3433(6) 0.2755(2) 1.000 0.0190(12) . .
C21 C Uani 0.1380(2) 0.2743(7) 0.3452(2) 1.000 0.0142(14) . .
C22 C Uani 0.1641(2) 0.4561(7) 0.3592(2) 1.000 0.0167(16) . .
C23 C Uani 0.1876(2) 0.4905(7) 0.3159(3) 1.000 0.0207(17) . .
C24 C Uani 0.1298(2) 0.0296(7) 0.2599(3) 1.000 0.0216(17) . .
C25 C Uani 0.1932(2) 0.3173(8) 0.2212(3) 1.000 0.0278(17) . .
C26 C Uani 0.0358(2) 0.3490(7) 0.3706(2) 1.000 0.0187(17) . .
C27 C Uani 0.0111(2) 0.2076(7) 0.3219(3) 1.000 0.0206(17) . .
C28 C Uani -0.0374(2) 0.0707(8) 0.3187(3) 1.000 0.0255(17) . .
C29 C Uani -0.0113(2) -0.1120(7) 0.3574(3) 1.000 0.0247(17) . .
C30 C Uani 0.0491(2) -0.0883(7) 0.4175(2) 1.000 0.0188(17) . .
C31 C Uani 0.0636(2) 0.0512(7) 0.4641(2) 1.000 0.0165(16) . .
C32 C Uani 0.0196(2) 0.1988(7) 0.4641(2) 1.000 0.0210(17) . .
C33 C Uani 0.0202(2) 0.3818(7) 0.4273(3) 1.000 0.0224(17) . .
Cl1 Cl Uani 0.35992(7) 0.5718(2) 0.12598(7) 1.000 0.0395(5) . .
Cl2 Cl Uani 0.33477(7) 0.2497(2) 0.18970(7) 1.000 0.0406(5) . .
C41 C Uani 0.3091(3) 0.4696(8) 0.1515(3) 1.000 0.0284(17) . .
Cl3 Cl Uani 0.18178(7) 1.1184(2) 0.04939(8) 1.000 0.0382(5) . .
Cl4 Cl Uani 0.14437(7) 0.8126(3) 0.10931(8) 1.000 0.0478(6) . .
C51 C Uani 0.2028(2) 0.9057(7) 0.0938(3) 1.000 0.0248(17) . .
H21 H Uiso 0.34680 0.25960 0.34020 1.000 0.0210 calc R
H31 H Uiso 0.30040 0.15720 0.41190 1.000 0.0210 calc R
H41 H Uiso 0.33100 0.78840 0.47860 1.000 0.0330 calc R
H42 H Uiso 0.38920 0.82010 0.46720 1.000 0.0330 calc R
H43 H Uiso 0.39450 0.70400 0.53060 1.000 0.0330 calc R
H51 H Uiso 0.27900 0.53020 0.50070 1.000 0.0350 calc R
H52 H Uiso 0.34040 0.43380 0.55270 1.000 0.0350 calc R
H53 H Uiso 0.28350 0.30580 0.50780 1.000 0.0350 calc R
H61 H Uiso 0.45560 0.41530 0.38770 1.000 0.0220 calc R
H71 H Uiso 0.47720 0.65690 0.46190 1.000 0.0200 calc R
H81 H Uiso 0.56540 0.78160 0.42140 1.000 0.0240 calc R
H82 H Uiso 0.56060 0.85560 0.48600 1.000 0.0240 calc R
H91 H Uiso 0.48850 1.06760 0.42780 1.000 0.0240 calc R
H92 H Uiso 0.52960 1.07630 0.39020 1.000 0.0240 calc R
H101 H Uiso 0.41290 1.01830 0.32380 1.000 0.0200 calc R
H111 H Uiso 0.40740 0.79050 0.25280 1.000 0.0200 calc R
H121 H Uiso 0.53490 0.75820 0.32040 1.000 0.0250 calc R
H122 H Uiso 0.49210 0.66190 0.25060 1.000 0.0250 calc R
H131 H Uiso 0.47570 0.40530 0.29840 1.000 0.0270 calc R
H132 H Uiso 0.54290 0.45510 0.35190 1.000 0.0270 calc R
H221 H Uiso 0.16500 0.53930 0.39270 1.000 0.0200 calc R
H231 H Uiso 0.20810 0.60220 0.31480 1.000 0.0250 calc R
H241 H Uiso 0.16600 -0.03540 0.26410 1.000 0.0330 calc R
H242 H Uiso 0.10220 0.04880 0.21270 1.000 0.0330 calc R
H243 H Uiso 0.11000 -0.04690 0.28050 1.000 0.0330 calc R
H251 H Uiso 0.22110 0.21130 0.23150 1.000 0.0420 calc R
H252 H Uiso 0.21230 0.43200 0.21570 1.000 0.0420 calc R
H253 H Uiso 0.15670 0.29120 0.17990 1.000 0.0420 calc R
H261 H Uiso 0.06470 0.43060 0.36760 1.000 0.0230 calc R
H271 H Uiso 0.02530 0.19670 0.28940 1.000 0.0250 calc R
H281 H Uiso -0.06410 0.03940 0.27150 1.000 0.0300 calc R
H282 H Uiso -0.06220 0.13320 0.33700 1.000 0.0300 calc R
H291 H Uiso -0.04020 -0.16400 0.37220 1.000 0.0290 calc R
H292 H Uiso -0.00720 -0.20500 0.32700 1.000 0.0290 calc R
H301 H Uiso 0.07950 -0.17750 0.42340 1.000 0.0220 calc R
H311 H Uiso 0.10370 0.05580 0.49870 1.000 0.0190 calc R
H321 H Uiso 0.02940 0.23010 0.51070 1.000 0.0250 calc R
H322 H Uiso -0.02150 0.14520 0.44280 1.000 0.0250 calc R
H331 H Uiso -0.01990 0.44190 0.40960 1.000 0.0270 calc R
H332 H Uiso 0.04990 0.47020 0.45950 1.000 0.0270 calc R
H411 H Uiso 0.30390 0.55520 0.18320 1.000 0.0340 calc R
H412 H Uiso 0.26950 0.45370 0.11230 1.000 0.0340 calc R
H511 H Uiso 0.23890 0.92720 0.13680 1.000 0.0300 calc R
H512 H Uiso 0.21350 0.81290 0.06810 1.000 0.0300 calc R

loop_
_atom_type_symbol
_atom_type_description
_atom_type_scat_dispersion_real
_atom_type_scat_dispersion_imag
_atom_type_scat_source
Rh Rh -1.1178 0.9187 'International Tables Vol C Tables 4.2.6.8 and 6.1.1.4'
N N 0.0061 0.0033 'International Tables Vol C Tables 4.2.6.8 and 6.1.1.4'
I I -0.4742 1.8119 'International Tables Vol C Tables 4.2.6.8 and 6.1.1.4'
Cl Cl 0.1484 0.1585 'International Tables Vol C Tables 4.2.6.8 and 6.1.1.4'
H H 0.0000 0.0000 'International Tables Vol C Tables 4.2.6.8 and 6.1.1.4'
C C 0.0033 0.0016 'International Tables Vol C Tables 4.2.6.8 and 6.1.1.4'

loop_
_geom_angle_atom_site_label_1
_geom_angle_atom_site_label_2
_geom_angle_atom_site_label_3
_geom_angle
_geom_angle_publ_flag
I1 Rh1 C1 86.94(14) yes
I1 Rh1 C6 159.87(12) yes
I1 Rh1 C7 161.46(13) yes
I1 Rh1 C10 92.12(13) yes
I1 Rh1 C11 96.14(13) yes
C1 Rh1 C6 88.8(2) yes
C1 Rh1 C7 94.29(19) yes
C1 Rh1 C10 162.94(17) yes
C1 Rh1 C11 160.85(17) yes
C6 Rh1 C7 38.59(18) yes
C6 Rh1 C10 97.6(2) yes
C6 Rh1 C11 81.86(18) yes
C7 Rh1 C10 81.31(18) yes
C7 Rh1 C11 88.76(18) yes
C10 Rh1 C11 36.14(17) yes
I2 Rh2 C30 92.09(13) yes
I2 Rh2 C31 95.33(13) yes
C21 Rh2 C26 89.0(2) yes
C21 Rh2 C27 92.7(2) yes
C21 Rh2 C30 162.03(17) yes
C21 Rh2 C31 161.88(18) yes
C26 Rh2 C27 38.81(19) yes
C26 Rh2 C30 97.6(2) yes
C26 Rh2 C31 81.75(18) yes
C27 Rh2 C30 82.28(19) yes
C27 Rh2 C31 89.8(2) yes
C30 Rh2 C31 35.97(17) yes
I2 Rh2 C21 87.62(14) yes
I2 Rh2 C26 158.55(12) yes
I2 Rh2 C27 162.56(15) yes
N2 N1 C1 111.3(4) yes
N2 N1 C4 120.7(4) yes
C1 N1 C4 128.0(4) yes
N1 N2 C3 107.1(4) yes
N1 N2 C5 123.0(4) yes
C3 N2 C5 129.9(4) yes
N4 N3 C24 120.9(4) yes
C21 N3 C24 128.2(4) yes
N4 N3 C21 110.8(4) yes
N3 N4 C23 107.0(4) yes
C23 N4 C25 129.1(5) yes
N3 N4 C25 123.9(4) yes
Rh1 C1 C2 130.4(3) yes
Rh1 C1 N1 124.8(3) yes
N1 C1 C2 104.7(4) yes
C1 C2 C3 107.8(4) no
N2 C3 C2 109.0(4) yes
Rh1 C6 C7 71.6(3) yes
Rh1 C6 C13 109.7(3) yes
C7 C6 C13 125.6(5) no
C6 C7 C8 124.2(4) no
Rh1 C7 C6 69.8(3) yes
Rh1 C7 C8 113.5(3) yes
C7 C8 C9 111.6(4) no
C8 C9 C10 113.4(4) no
Rh1 C10 C9 106.8(3) yes
Rh1 C10 C11 72.8(3) yes
C9 C10 C11 126.8(5) no
Rh1 C11 C10 71.1(3) yes
C10 C11 C12 125.5(4) no
Rh1 C11 C12 110.4(3) yes
C11 C12 C13 113.3(4) no
C6 C13 C12 113.3(4) no
C1 C2 H21 126.10 no
C3 C2 H21 126.06 no
C2 C3 H31 125.55 no
N2 C3 H31 125.41 no
H41 C4 H42 109.43 no
H41 C4 H43 109.46 no
H42 C4 H43 109.52 no
N1 C4 H43 109.47 no
N1 C4 H41 109.47 no
N1 C4 H42 109.48 no
N2 C5 H53 109.50 no
N2 C5 H51 109.35 no
N2 C5 H52 109.50 no
H52 C5 H53 109.47 no
H51 C5 H52 109.47 no
H51 C5 H53 109.54 no
Rh1 C6 H61 88.79 no
C7 C6 H61 117.34 no
C13 C6 H61 117.06 no
Rh1 C7 H71 86.71 no
C8 C7 H71 117.86 no
C6 C7 H71 117.92 no
C7 C8 H82 109.44 no
C9 C8 H81 109.28 no
C7 C8 H81 109.23 no
H81 C8 H82 107.91 no
C9 C8 H82 109.35 no
H91 C9 H92 107.69 no
C10 C9 H92 108.85 no
C8 C9 H91 108.89 no
C8 C9 H92 109.03 no
C10 C9 H91 108.87 no
Rh1 C10 H101 90.58 no
C9 C10 H101 116.69 no
C11 C10 H101 116.53 no
C12 C11 H111 117.32 no
C10 C11 H111 117.16 no
Rh1 C11 H111 88.33 no
C13 C12 H121 108.92 no
C11 C12 H122 108.94 no
C11 C12 H121 109.04 no
C13 C12 H122 108.93 no
H121 C12 H122 107.58 no
H131 C13 H132 107.73 no
C6 C13 H131 108.87 no
C6 C13 H132 108.93 no
C12 C13 H131 108.86 no
C12 C13 H132 109.03 no
Rh2 C21 N3 126.0(4) yes
Rh2 C21 C22 129.1(3) yes
N3 C21 C22 104.9(4) yes
C21 C22 C23 107.8(4) no
N4 C23 C22 109.5(5) yes
Rh2 C26 C27 70.9(3) yes
Rh2 C26 C33 111.3(3) yes
C27 C26 C33 125.4(5) no
Rh2 C27 C26 70.3(3) yes
Rh2 C27 C28 113.2(4) yes
C26 C27 C28 123.3(5) no
C27 C28 C29 112.9(5) no
C28 C29 C30 114.2(4) no
Rh2 C30 C29 107.4(3) yes
Rh2 C30 C31 72.8(3) yes
C29 C30 C31 125.3(5) no
Rh2 C31 C30 71.2(3) yes
Rh2 C31 C32 110.6(3) yes
C30 C31 C32 124.1(4) no
C31 C32 C33 113.5(4) no
C26 C33 C32 113.1(4) no
C21 C22 H221 125.96 no
C23 C22 H221 126.22 no
N4 C23 H231 125.27 no
C22 C23 H231 125.21 no
N3 C24 H241 109.47 no
N3 C24 H242 109.49 no
N3 C24 H243 109.44 no
H241 C24 H242 109.54 no
H241 C24 H243 109.39 no
H242 C24 H243 109.50 no
N4 C25 H251 109.41 no
N4 C25 H252 109.45 no
N4 C25 H253 109.38 no
H251 C25 H252 109.63 no
H251 C25 H253 109.52 no
H252 C25 H253 109.44 no
Rh2 C26 H261 87.72 no
C27 C26 H261 117.28 no
C33 C26 H261 117.31 no
Rh2 C27 H271 86.54 no
C26 C27 H271 118.35 no
C28 C27 H271 118.34 no
C27 C28 H281 109.06 no
C27 C28 H282 108.95 no
C29 C28 H281 109.03 no
C29 C28 H282 109.09 no
H281 C28 H282 107.72 no
C28 C29 H291 108.67 no
C28 C29 H292 108.76 no
C30 C29 H291 108.74 no
C30 C29 H292 108.74 no
H291 C29 H292 107.58 no
Rh2 C30 H301 89.77 no
C29 C30 H301 117.36 no
C31 C30 H301 117.31 no
Rh2 C31 H311 88.28 no
C30 C31 H311 117.97 no
C32 C31 H311 117.94 no
C31 C32 H321 108.89 no
C31 C32 H322 108.89 no
C33 C32 H321 108.80 no
C33 C32 H322 108.82 no
H321 C32 H322 107.78 no
C26 C33 H331 108.96 no
C26 C33 H332 108.86 no
C32 C33 H331 109.02 no
C32 C33 H332 109.01 no
H331 C33 H332 107.78 no
Cl1 C41 Cl2 111.6(4) yes
Cl1 C41 H411 109.23 no
Cl1 C41 H412 109.24 no
Cl2 C41 H411 109.28 no
Cl2 C41 H412 109.31 no
H411 C41 H412 108.09 no
Cl3 C51 Cl4 111.9(3) yes
Cl3 C51 H511 109.21 no
Cl3 C51 H512 109.25 no
Cl4 C51 H511 109.19 no
Cl4 C51 H512 109.24 no
H511 C51 H512 107.95 no

loop_
_geom_bond_atom_site_label_1
_geom_bond_atom_site_label_2
_geom_bond_distance
_geom_bond_publ_flag
I1 Rh1 2.6757(6) yes
I2 Rh2 2.6956(6) yes
Rh1 C1 2.034(5) yes
Rh1 C6 2.109(5) yes
Rh1 C10 2.207(5) yes
Rh1 C11 2.228(5) yes
Rh1 C7 2.131(5) yes
Rh2 C27 2.120(6) yes
Rh2 C31 2.224(5) yes
Rh2 C26 2.113(5) yes
Rh2 C30 2.204(5) yes
Rh2 C21 2.024(5) yes
Cl1 C41 1.766(8) yes
Cl2 C41 1.758(6) yes
Cl3 C51 1.755(5) yes
Cl4 C51 1.772(6) yes
N1 C1 1.340(6) yes
N1 N2 1.376(6) yes
N1 C4 1.460(6) yes
N2 C3 1.334(6) yes
N2 C5 1.453(7) yes
N3 C24 1.461(6) yes
N3 C21 1.350(6) yes
N3 N4 1.380(6) yes
N4 C23 1.332(7) yes
N4 C25 1.457(7) yes
C1 C2 1.420(7) no
C2 C3 1.370(7) no
C6 C7 1.401(6) no
C6 C13 1.516(8) no
C7 C8 1.522(7) no
C8 C9 1.527(7) no
C9 C10 1.507(7) no
C10 C11 1.376(7) no
C11 C12 1.502(7) no
C12 C13 1.540(7) no
C2 H21 0.9499 no
C3 H31 0.9506 no
C4 H43 0.9803 no
C4 H41 0.9784 no
C4 H42 0.9802 no
C5 H52 0.9802 no
C5 H53 0.9799 no
C5 H51 0.9792 no
C6 H61 0.9482 no
C7 H71 0.9513 no
C8 H81 0.9910 no
C8 H82 0.9889 no
C9 H91 0.9896 no
C9 H92 0.9894 no
C10 H101 0.9505 no
C11 H111 0.9498 no
C12 H121 0.9911 no
C12 H122 0.9912 no
C13 H132 0.9886 no
C13 H131 0.9906 no
C21 C22 1.415(7) no
C22 C23 1.367(8) no
C26 C27 1.407(7) no
C26 C33 1.511(8) no
C27 C28 1.527(8) no
C28 C29 1.534(8) no
C29 C30 1.511(7) no
C30 C31 1.367(6) no
C31 C32 1.517(7) no
C32 C33 1.545(7) no
C22 H221 0.9503 no
C23 H231 0.9498 no
C24 H243 0.9801 no
C24 H242 0.9796 no
C24 H241 0.9790 no
C25 H252 0.9790 no
C25 H253 0.9803 no
C25 H251 0.9786 no
C26 H261 0.9502 no
C27 H271 0.9491 no
C28 H281 0.9908 no
C28 H282 0.9894 no
C29 H291 0.9914 no
C29 H292 0.9890 no
C30 H301 0.9495 no
C31 H311 0.9498 no
C32 H321 0.9889 no
C32 H322 0.9896 no
C33 H332 0.9909 no
C33 H331 0.9895 no
C41 H412 0.9886 no
C41 H411 0.9896 no
C51 H511 0.9909 no
C51 H512 0.9898 no
